data_4306882
loop_
_publ_author_name
'Weiming Gao'
'Jesper Ekstr\"om'
'Jianhui Liu'
'Changneng Chen'
'Lars Eriksson'
'Linhong Weng'
'Bj\"orn \%Akermark'
'Licheng Sun'

_publ_section_title
;
Binuclear Iron-Sulfur Complexes with Bidentate Phosphine Ligands as
Active Site Models of Fe-Hydrogenase and Their Catalytic Proton Reduction
;
_journal_name_full 'Inorganic Chemistry'
_journal_page_first 1981
_journal_page_last 1991
_journal_paper_doi 10.1021/ic0610278
_journal_volume 46
_journal_year 2007
_chemical_formula_sum 'C64 H56 Cl0 Fe4 O8 P4 S4'
_chemical_formula_weight 1428.61
_chemical_name_systematic
; 
 ? 
;
_space_group_IT_number 62
_symmetry_cell_setting orthorhombic
_symmetry_space_group_name_Hall '-P 2ac 2n'
_symmetry_space_group_name_H-M 'P n m a'
_atom_sites_solution_hydrogens geom
_atom_sites_solution_primary direct
_atom_sites_solution_secondary difmap
_audit_creation_method SHELXL-97
_cell_angle_alpha 90.00
_cell_angle_beta 90.00
_cell_angle_gamma 90.00
_cell_formula_units_Z 8
_cell_length_a 16.4811(5)
_cell_length_b 41.0436(10)
_cell_length_c 21.3835(7)
_cell_measurement_temperature 293(2)
_cell_volume 14464.7(7)
_computing_structure_refinement 'SHELXL-97 (Sheldrick, 1997)'
_computing_structure_solution 'SHELXS-97 (Sheldrick, 1990)'
_diffrn_ambient_temperature 293(2)
_diffrn_measured_fraction_theta_full 0.936
_diffrn_measured_fraction_theta_max 0.936
_diffrn_radiation_monochromator graphite
_diffrn_radiation_source 'fine-focus sealed tube'
_diffrn_radiation_type MoK\a
_diffrn_radiation_wavelength 0.71073
_diffrn_reflns_av_R_equivalents 0.4113
_diffrn_reflns_av_sigmaI/netI 0.7915
_diffrn_reflns_limit_h_max 24
_diffrn_reflns_limit_h_min -23
_diffrn_reflns_limit_k_max 35
_diffrn_reflns_limit_k_min -61
_diffrn_reflns_limit_l_max 30
_diffrn_reflns_limit_l_min -31
_diffrn_reflns_number 134322
_diffrn_reflns_theta_full 32.41
_diffrn_reflns_theta_max 32.41
_diffrn_reflns_theta_min 3.69
_exptl_absorpt_coefficient_mu 1.037
_exptl_crystal_density_diffrn 1.312
_exptl_crystal_density_method 'not measured'
_exptl_crystal_F_000 5856
_refine_diff_density_max 0.841
_refine_diff_density_min -0.727
_refine_diff_density_rms 0.115
_refine_ls_extinction_method none
_refine_ls_goodness_of_fit_ref 0.792
_refine_ls_hydrogen_treatment mixed
_refine_ls_matrix_type full
_refine_ls_number_parameters 433
_refine_ls_number_reflns 24626
_refine_ls_number_restraints 102
_refine_ls_restrained_S_all 0.791
_refine_ls_R_factor_all 0.4680
_refine_ls_R_factor_gt 0.0821
_refine_ls_shift/su_max 0.032
_refine_ls_shift/su_mean 0.001
_refine_ls_structure_factor_coef Fsqd
_refine_ls_weighting_details 'calc w=1/[\s^2^(Fo^2^)+(0.0847P)^2^+0.0000P] where P=(Fo^2^+2Fc^2^)/3'
_refine_ls_weighting_scheme calc
_refine_ls_wR_factor_gt 0.1714
_refine_ls_wR_factor_ref 0.3037
_reflns_number_gt 3599
_reflns_number_total 24626
_reflns_threshold_expression >2sigma(I)
_cod_data_source_file ic0610278si20061025_094853.cif
_cod_data_source_block r
_cod_database_code 4306882

loop_
_symmetry_equiv_pos_as_xyz
'x, y, z'
'-x+1/2, -y, z+1/2'
'x+1/2, -y+1/2, -z+1/2'
'-x, y+1/2, -z'
'-x, -y, -z'
'x-1/2, y, -z-1/2'
'-x-1/2, y-1/2, z-1/2'
'x, -y-1/2, z'

loop_
_atom_site_label
_atom_site_type_symbol
_atom_site_fract_x
_atom_site_fract_y
_atom_site_fract_z
_atom_site_U_iso_or_equiv
_atom_site_adp_type
_atom_site_occupancy
_atom_site_symmetry_multiplicity
_atom_site_calc_flag
_atom_site_refinement_flags
_atom_site_disorder_assembly
_atom_site_disorder_group
Fe1 Fe 0.41446(9) 0.02967(3) 0.17769(7) 0.0390(4) Uani 1 1 d U . .
Fe2 Fe 0.41289(9) -0.03161(3) 0.17741(6) 0.0395(4) Uani 1 1 d U . .
C101 C 0.4626(7) 0.0675(2) 0.1659(5) 0.051(3) Uani 1 1 d U . .
O101 O 0.4936(5) 0.09231(18) 0.1604(4) 0.074(3) Uani 1 1 d U . .
C102 C 0.3598(8) 0.0377(3) 0.2471(5) 0.056(3) Uani 1 1 d U . .
O102 O 0.3261(6) 0.0431(2) 0.2933(4) 0.088(3) Uani 1 1 d U . .
C103 C 0.4603(7) -0.0692(2) 0.1686(5) 0.049(3) Uani 1 1 d U . .
O103 O 0.4911(5) -0.09441(17) 0.1635(4) 0.065(2) Uani 1 1 d U . .
C104 C 0.3593(7) -0.0392(2) 0.2467(5) 0.050(3) Uani 1 1 d U . .
O104 O 0.3224(6) -0.0441(2) 0.2912(4) 0.084(3) Uani 1 1 d U . .
S111 S 0.45526(16) -0.00104(6) 0.09607(11) 0.0406(6) Uani 1 1 d DU . .
S112 S 0.50099(18) -0.00133(7) 0.23338(12) 0.0513(7) Uani 1 1 d DU . .
C111 C 0.5645(5) -0.0014(3) 0.0847(5) 0.050(3) Uiso 1 1 d DU . .
H11A H 0.5766 -0.0169 0.0518 0.060 Uiso 1 1 calc R . .
H11B H 0.5806 0.0199 0.0697 0.060 Uiso 1 1 calc R . .
C112 C 0.6148(10) -0.0093(4) 0.1380(6) 0.146(7) Uiso 1 1 d DU . .
H11C H 0.6196 -0.0329 0.1376 0.175 Uiso 1 1 calc R . .
H11D H 0.6683 -0.0010 0.1277 0.175 Uiso 1 1 calc R . .
C113 C 0.6023(6) -0.0009(3) 0.2021(5) 0.077(4) Uiso 1 1 d DU . .
H11E H 0.6240 0.0209 0.2082 0.092 Uiso 1 1 calc R . .
H11F H 0.6349 -0.0156 0.2272 0.092 Uiso 1 1 calc R . .
P101 P 0.30158(18) 0.03744(6) 0.12304(12) 0.0398(7) Uani 1 1 d U . .
P102 P 0.30013(18) -0.03819(6) 0.12209(12) 0.0400(7) Uani 1 1 d U . .
C114 C 0.2418(6) -0.0004(2) 0.1215(4) 0.041(2) Uiso 1 1 d U . .
H11A H 0.2059 -0.0004 0.1574 0.049 Uiso 1 1 calc R . .
H11B H 0.2081 -0.0002 0.0843 0.049 Uiso 1 1 calc R . .
C121 C 0.2301(5) 0.06677(17) 0.1558(3) 0.047(3) Uiso 1 1 d GU . .
C122 C 0.1515(5) 0.05844(17) 0.1733(4) 0.088(4) Uiso 1 1 d GU . .
H122 H 0.1330 0.0372 0.1675 0.106 Uiso 1 1 calc R . .
C123 C 0.1006(4) 0.0818(2) 0.1994(4) 0.130(6) Uiso 1 1 d GU . .
H123 H 0.0481 0.0762 0.2110 0.157 Uiso 1 1 calc R . .
C124 C 0.1283(5) 0.1135(2) 0.2080(4) 0.095(5) Uiso 1 1 d GU . .
H124 H 0.0942 0.1291 0.2254 0.114 Uiso 1 1 calc R . .
C125 C 0.2068(6) 0.12180(15) 0.1905(4) 0.094(5) Uiso 1 1 d GU . .
H125 H 0.2253 0.1430 0.1963 0.112 Uiso 1 1 calc R . .
C126 C 0.2577(4) 0.09845(19) 0.1645(4) 0.080(4) Uiso 1 1 d GU . .
H126 H 0.3103 0.1040 0.1528 0.097 Uiso 1 1 calc R . .
C131 C 0.3054(5) 0.05276(15) 0.0421(3) 0.044(3) Uiso 1 1 d GU . .
C132 C 0.2369(4) 0.05217(17) 0.0042(4) 0.076(4) Uiso 1 1 d GU . .
H132 H 0.1903 0.0414 0.0176 0.091 Uiso 1 1 calc R . .
C133 C 0.2380(4) 0.06760(19) -0.0536(3) 0.093(5) Uiso 1 1 d GU . .
H133 H 0.1921 0.0672 -0.0790 0.112 Uiso 1 1 calc R . .
C134 C 0.3076(5) 0.08364(17) -0.0736(3) 0.069(4) Uiso 1 1 d GU . .
H134 H 0.3083 0.0940 -0.1123 0.083 Uiso 1 1 calc R . .
C135 C 0.3761(4) 0.08424(16) -0.0357(3) 0.071(4) Uiso 1 1 d GU . .
H135 H 0.4227 0.0950 -0.0491 0.085 Uiso 1 1 calc R . .
C136 C 0.3750(4) 0.06880(17) 0.0221(3) 0.057(3) Uiso 1 1 d GU . .
H136 H 0.4209 0.0692 0.0475 0.069 Uiso 1 1 calc R . .
C141 C 0.2259(4) -0.06751(16) 0.1534(3) 0.039(3) Uiso 1 1 d GU . .
C142 C 0.2550(4) -0.09850(18) 0.1670(4) 0.080(4) Uiso 1 1 d GU . .
H142 H 0.3093 -0.1035 0.1600 0.095 Uiso 1 1 calc R . .
C143 C 0.2030(5) -0.12199(15) 0.1912(4) 0.095(5) Uiso 1 1 d GU . .
H143 H 0.2225 -0.1427 0.2003 0.114 Uiso 1 1 calc R . .
C144 C 0.1219(5) -0.11450(18) 0.2018(4) 0.085(4) Uiso 1 1 d GU . .
H144 H 0.0871 -0.1302 0.2180 0.102 Uiso 1 1 calc R . .
C145 C 0.0928(4) -0.0835(2) 0.1882(4) 0.084(4) Uiso 1 1 d GU . .
H145 H 0.0385 -0.0785 0.1952 0.101 Uiso 1 1 calc R . .
C146 C 0.1448(5) -0.06002(15) 0.1640(3) 0.078(4) Uiso 1 1 d GU . .
H146 H 0.1253 -0.0393 0.1548 0.094 Uiso 1 1 calc R . .
C151 C 0.3064(4) -0.05125(15) 0.0400(3) 0.039(3) Uiso 1 1 d GU . .
C152 C 0.3711(4) -0.07106(16) 0.0229(3) 0.052(3) Uiso 1 1 d GU . .
H152 H 0.4126 -0.0752 0.0513 0.062 Uiso 1 1 calc R . .
C153 C 0.3738(4) -0.08466(15) -0.0366(3) 0.058(3) Uiso 1 1 d GU . .
H153 H 0.4172 -0.0979 -0.0480 0.070 Uiso 1 1 calc R . .
C154 C 0.3119(5) -0.07844(17) -0.0790(3) 0.067(4) Uiso 1 1 d GU . .
H154 H 0.3137 -0.0875 -0.1188 0.080 Uiso 1 1 calc R . .
C155 C 0.2471(4) -0.0586(2) -0.0620(3) 0.111(5) Uiso 1 1 d GU . .
H155 H 0.2057 -0.0545 -0.0904 0.134 Uiso 1 1 calc R . .
C156 C 0.2444(4) -0.04503(17) -0.0025(4) 0.088(4) Uiso 1 1 d GU . .
H156 H 0.2011 -0.0318 0.0089 0.106 Uiso 1 1 calc R . .
Fe3 Fe 0.38821(8) 0.21928(3) -0.19713(7) 0.0391(4) Uani 1 1 d U . .
C201 C 0.3552(6) 0.1806(3) -0.1674(5) 0.045(3) Uani 1 1 d U . .
O201 O 0.3284(5) 0.1571(2) -0.1482(4) 0.092(3) Uani 1 1 d U . .
C202 C 0.3722(6) 0.2115(3) -0.2784(5) 0.050(3) Uani 1 1 d U . .
O202 O 0.3607(5) 0.2064(2) -0.3304(4) 0.083(3) Uani 1 1 d U . .
S211 S 0.4220(2) 0.2500 -0.11368(18) 0.0401(10) Uani 1 2 d SDU . .
S212 S 0.2750(2) 0.2500 -0.19861(19) 0.0511(11) Uani 1 2 d SDU . .
C211 C 0.3450(8) 0.2500 -0.0518(7) 0.058(5) Uiso 1 2 d SDU . .
C212 C 0.2631(11) 0.2368(4) -0.0689(9) 0.059(7) Uiso 0.50 1 d PDU . .
C213 C 0.2207(11) 0.2500 -0.1235(7) 0.086(6) Uiso 1 2 d SDU . .
P201 P 0.52144(16) 0.21177(6) -0.20459(12) 0.0368(7) Uani 1 1 d U . .
C214 C 0.5743(9) 0.2500 -0.2245(7) 0.053(4) Uiso 1 2 d SU . .
H21A H 0.6265 0.2500 -0.2035 0.064 Uiso 1 2 calc SR . .
H21B H 0.5848 0.2500 -0.2691 0.064 Uiso 1 2 calc SR . .
C221 C 0.5580(4) 0.18489(14) -0.2677(3) 0.042(3) Uiso 1 1 d GU . .
C222 C 0.5515(4) 0.19524(13) -0.3294(3) 0.047(3) Uiso 1 1 d GU . .
H222 H 0.5296 0.2156 -0.3383 0.057 Uiso 1 1 calc R . .
C223 C 0.5776(4) 0.17516(18) -0.3777(2) 0.071(4) Uiso 1 1 d GU . .
H223 H 0.5732 0.1821 -0.4190 0.086 Uiso 1 1 calc R . .
C224 C 0.6102(5) 0.14471(17) -0.3643(3) 0.078(4) Uiso 1 1 d GU . .
H224 H 0.6277 0.1313 -0.3966 0.094 Uiso 1 1 calc R . .
C225 C 0.6167(4) 0.13436(13) -0.3026(4) 0.078(4) Uiso 1 1 d GU . .
H225 H 0.6386 0.1140 -0.2937 0.093 Uiso 1 1 calc R . .
C226 C 0.5906(4) 0.15445(16) -0.2543(3) 0.052(3) Uiso 1 1 d GU . .
H226 H 0.5950 0.1475 -0.2130 0.063 Uiso 1 1 calc R . .
C231 C 0.5750(4) 0.19545(14) -0.1365(3) 0.034(2) Uiso 1 1 d GU . .
C232 C 0.6588(4) 0.19865(16) -0.1325(3) 0.066(4) Uiso 1 1 d GU . .
H232 H 0.6867 0.2108 -0.1623 0.080 Uiso 1 1 calc R . .
C233 C 0.7008(3) 0.18376(19) -0.0840(4) 0.087(4) Uiso 1 1 d GU . .
H233 H 0.7569 0.1859 -0.0813 0.104 Uiso 1 1 calc R . .
C234 C 0.6590(5) 0.16567(17) -0.0394(3) 0.062(3) Uiso 1 1 d GU . .
H234 H 0.6872 0.1557 -0.0069 0.074 Uiso 1 1 calc R . .
C235 C 0.5752(5) 0.16247(15) -0.0434(3) 0.060(3) Uiso 1 1 d GU . .
H235 H 0.5473 0.1504 -0.0136 0.072 Uiso 1 1 calc R . .
C236 C 0.5332(3) 0.17736(16) -0.0920(3) 0.062(3) Uiso 1 1 d GU . .
H236 H 0.4771 0.1752 -0.0947 0.075 Uiso 1 1 calc R . .
Fe4 Fe 0.54020(8) 0.21934(3) 0.17384(6) 0.0359(4) Uani 1 1 d U . .
C301 C 0.5702(6) 0.1814(3) 0.1416(5) 0.050(3) Uani 1 1 d U . .
O301 O 0.5912(4) 0.15670(18) 0.1217(4) 0.067(2) Uani 1 1 d U . .
C302 C 0.5585(6) 0.2111(3) 0.2534(5) 0.050(3) Uani 1 1 d U . .
O302 O 0.5712(5) 0.2062(2) 0.3053(4) 0.083(3) Uani 1 1 d U . .
S311 S 0.5035(2) 0.2500 0.09088(17) 0.0393(9) Uani 1 2 d SDU . .
S312 S 0.6534(2) 0.2500 0.17262(19) 0.0466(10) Uani 1 2 d SDU . .
C311 C 0.5779(8) 0.2500 0.0266(6) 0.054(4) Uiso 1 2 d SDU . .
C312 C 0.6603(10) 0.2380(4) 0.0442(8) 0.051(6) Uiso 0.50 1 d PDU . .
C313 C 0.7078(11) 0.2500 0.0959(7) 0.088(6) Uiso 1 2 d SDU . .
P301 P 0.40754(15) 0.21228(6) 0.18877(12) 0.0357(7) Uani 1 1 d U . .
C314 C 0.3634(8) 0.2500 0.2181(6) 0.036(4) Uiso 1 2 d SU . .
H31A H 0.3060 0.2500 0.2080 0.044 Uiso 1 2 calc SR . .
H31B H 0.3680 0.2500 0.2634 0.044 Uiso 1 2 calc SR . .
C321 C 0.3455(5) 0.19895(16) 0.1250(3) 0.041(3) Uiso 1 1 d GU . .
C322 C 0.3796(4) 0.18013(17) 0.0777(3) 0.057(3) Uiso 1 1 d GU . .
H322 H 0.4351 0.1762 0.0774 0.069 Uiso 1 1 calc R . .
C323 C 0.3305(5) 0.16721(17) 0.0310(3) 0.071(4) Uiso 1 1 d GU . .
H323 H 0.3533 0.1546 -0.0006 0.086 Uiso 1 1 calc R . .
C324 C 0.2475(5) 0.1731(2) 0.0316(4) 0.106(5) Uiso 1 1 d GU . .
H324 H 0.2147 0.1645 0.0003 0.127 Uiso 1 1 calc R . .
C325 C 0.2135(4) 0.1919(2) 0.0789(4) 0.118(6) Uiso 1 1 d GU . .
H325 H 0.1579 0.1959 0.0792 0.142 Uiso 1 1 calc R . .
C326 C 0.2625(5) 0.20484(18) 0.1256(4) 0.092(5) Uiso 1 1 d GU . .
H326 H 0.2397 0.2174 0.1572 0.111 Uiso 1 1 calc R . .
C331 C 0.3774(4) 0.18246(14) 0.2486(3) 0.038(2) Uiso 1 1 d GU . .
C332 C 0.4156(4) 0.15232(16) 0.2452(3) 0.057(3) Uiso 1 1 d GU . .
H332 H 0.4547 0.1485 0.2147 0.068 Uiso 1 1 calc R . .
C333 C 0.3955(4) 0.12790(13) 0.2875(4) 0.067(4) Uiso 1 1 d GU . .
H333 H 0.4211 0.1077 0.2853 0.081 Uiso 1 1 calc R . .
C334 C 0.3371(5) 0.13361(16) 0.3331(3) 0.074(4) Uiso 1 1 d GU . .
H334 H 0.3237 0.1173 0.3614 0.089 Uiso 1 1 calc R . .
C335 C 0.2989(4) 0.16375(19) 0.3365(3) 0.087(4) Uiso 1 1 d GU . .
H335 H 0.2598 0.1676 0.3670 0.105 Uiso 1 1 calc R . .
C336 C 0.3190(4) 0.18817(14) 0.2942(3) 0.067(4) Uiso 1 1 d GU . .
H336 H 0.2934 0.2083 0.2965 0.081 Uiso 1 1 calc R . .
X1 Cl 0.5349(13) 0.2500 -0.4856(9) 0.399(10) Uiso 1 2 d SU . .
X2 Cl 0.0566(11) 0.0004(4) 0.0569(8) 0.489(9) Uiso 1 1 d U . .
X3 Cl 0.4615(17) 0.2500 -0.5802(14) 0.555(15) Uiso 1 2 d SU . .
X4 Cl 0.4006(16) 0.1248(7) -0.4840(12) 0.689(15) Uiso 1 1 d U . .
X5 Cl 0.5073(17) 0.1417(6) -0.5428(12) 0.671(15) Uiso 1 1 d U . .
X6 Cl -0.031(2) 0.0437(12) 0.0785(16) 0.94(2) Uiso 1 1 d U . .
X7 Cl -0.0453(17) -0.0166(7) 0.0829(12) 0.699(16) Uiso 1 1 d U . .
X8 Cl 0.405(2) 0.1752(11) -0.5184(14) 0.80(2) Uiso 1 1 d U . .
X9 Cl 0.3985(18) 0.2352(13) -0.4763(14) 0.91(3) Uiso 1 1 d U . .

loop_
_atom_site_aniso_label
_atom_site_aniso_U_11
_atom_site_aniso_U_22
_atom_site_aniso_U_33
_atom_site_aniso_U_23
_atom_site_aniso_U_13
_atom_site_aniso_U_12
Fe1 0.0528(10) 0.0319(8) 0.0325(9) -0.0029(7) 0.0059(8) -0.0026(7)
Fe2 0.0543(11) 0.0337(8) 0.0305(9) 0.0017(7) 0.0037(8) -0.0001(7)
C101 0.089(8) 0.030(4) 0.035(6) -0.014(4) -0.001(5) -0.006(5)
O101 0.081(6) 0.050(4) 0.091(7) -0.022(5) 0.008(5) -0.021(4)
C102 0.093(9) 0.054(6) 0.022(5) 0.002(5) 0.005(5) 0.009(6)
O102 0.120(8) 0.099(7) 0.044(5) -0.009(5) 0.024(5) 0.017(6)
C103 0.060(7) 0.031(4) 0.054(7) 0.004(4) 0.009(5) -0.005(4)
O103 0.076(6) 0.046(4) 0.073(6) -0.003(4) -0.001(5) 0.007(4)
C104 0.085(8) 0.031(5) 0.035(5) 0.001(5) 0.004(5) -0.002(5)
O104 0.115(8) 0.105(7) 0.033(5) 0.017(5) 0.011(4) -0.026(6)
S111 0.0561(17) 0.0328(13) 0.0330(14) -0.0019(12) 0.0087(12) -0.0029(14)
S112 0.0651(19) 0.0485(16) 0.0402(16) -0.0003(14) -0.0030(14) 0.0005(15)
P101 0.059(2) 0.0307(14) 0.0300(17) -0.0002(12) 0.0094(14) 0.0008(13)
P102 0.0509(19) 0.0338(14) 0.0352(18) -0.0016(13) 0.0093(14) -0.0052(13)
Fe3 0.0353(9) 0.0356(8) 0.0463(9) -0.0018(7) 0.0000(7) -0.0022(7)
C201 0.037(6) 0.048(5) 0.050(7) -0.005(5) 0.004(5) -0.005(4)
O201 0.088(7) 0.069(5) 0.119(8) 0.027(5) 0.008(6) -0.030(5)
C202 0.043(6) 0.053(7) 0.055(5) 0.006(5) -0.007(5) 0.006(5)
O202 0.083(6) 0.111(7) 0.055(5) -0.007(5) -0.036(5) -0.008(5)
S211 0.029(2) 0.037(2) 0.054(3) 0.000 0.0021(18) 0.000
S212 0.036(2) 0.058(3) 0.059(3) 0.000 -0.001(2) 0.000
P201 0.0429(17) 0.0283(14) 0.0394(16) 0.0016(12) -0.0019(13) -0.0007(12)
Fe4 0.0329(8) 0.0309(7) 0.0439(9) -0.0001(7) 0.0025(7) -0.0015(7)
C301 0.039(6) 0.044(5) 0.066(7) -0.006(5) -0.002(6) 0.007(4)
O301 0.058(5) 0.056(5) 0.086(6) -0.021(4) 0.032(4) 0.007(4)
C302 0.050(6) 0.052(7) 0.049(5) -0.002(5) -0.006(5) -0.013(5)
O302 0.090(7) 0.099(7) 0.061(5) 0.018(5) -0.015(5) -0.014(5)
S311 0.038(2) 0.037(2) 0.043(2) 0.000 -0.0027(18) 0.000
S312 0.032(2) 0.046(2) 0.062(3) 0.000 -0.0020(19) 0.000
P301 0.0320(15) 0.0257(13) 0.0493(18) -0.0035(12) -0.0008(13) -0.0012(12)

loop_
_atom_type_symbol
_atom_type_description
_atom_type_scat_dispersion_real
_atom_type_scat_dispersion_imag
_atom_type_scat_source
C C 0.0033 0.0016 'International Tables Vol C Tables 4.2.6.8 and 6.1.1.4'
H H 0.0000 0.0000 'International Tables Vol C Tables 4.2.6.8 and 6.1.1.4'
Fe Fe 0.3463 0.8444 'International Tables Vol C Tables 4.2.6.8 and 6.1.1.4'
P P 0.1023 0.0942 'International Tables Vol C Tables 4.2.6.8 and 6.1.1.4'
O O 0.0106 0.0060 'International Tables Vol C Tables 4.2.6.8 and 6.1.1.4'
S S 0.1246 0.1234 'International Tables Vol C Tables 4.2.6.8 and 6.1.1.4'
Cl Cl 0.1484 0.1585 'International Tables Vol C Tables 4.2.6.8 and 6.1.1.4'

loop_
_geom_angle_atom_site_label_1
_geom_angle_atom_site_label_2
_geom_angle_atom_site_label_3
_geom_angle
_geom_angle_site_symmetry_1
_geom_angle_site_symmetry_3
_geom_angle_publ_flag
C102 Fe1 C101 100.7(5) . . ?
C102 Fe1 P101 89.3(4) . . ?
C101 Fe1 P101 100.1(4) . . ?
C102 Fe1 S111 154.9(4) . . ?
C101 Fe1 S111 104.3(3) . . ?
P101 Fe1 S111 85.57(11) . . ?
C102 Fe1 S112 89.1(4) . . ?
C101 Fe1 S112 106.8(4) . . ?
P101 Fe1 S112 152.91(12) . . ?
S111 Fe1 S112 84.53(11) . . ?
C102 Fe1 Fe2 100.5(3) . . ?
C101 Fe1 Fe2 152.3(4) . . ?
P101 Fe1 Fe2 97.69(9) . . ?
S111 Fe1 Fe2 56.11(8) . . ?
S112 Fe1 Fe2 56.14(9) . . ?
C103 Fe2 C104 99.1(5) . . ?
C103 Fe2 P102 102.2(4) . . ?
C104 Fe2 P102 90.4(4) . . ?
C103 Fe2 S112 104.9(4) . . ?
C104 Fe2 S112 88.5(4) . . ?
P102 Fe2 S112 152.74(12) . . ?
C103 Fe2 S111 105.7(4) . . ?
C104 Fe2 S111 155.1(3) . . ?
P102 Fe2 S111 85.17(11) . . ?
S112 Fe2 S111 84.44(11) . . ?
C103 Fe2 Fe1 151.9(4) . . ?
C104 Fe2 Fe1 100.5(3) . . ?
P102 Fe2 Fe1 97.55(9) . . ?
S112 Fe2 Fe1 56.01(9) . . ?
S111 Fe2 Fe1 56.11(8) . . ?
O101 C101 Fe1 177.6(9) . . ?
O102 C102 Fe1 178.1(12) . . ?
O103 C103 Fe2 178.9(11) . . ?
O104 C104 Fe2 178.2(11) . . ?
C111 S111 Fe1 113.8(3) . . ?
C111 S111 Fe2 113.9(3) . . ?
Fe1 S111 Fe2 67.78(8) . . ?
C113 S112 Fe2 113.9(4) . . ?
C113 S112 Fe1 112.7(4) . . ?
Fe2 S112 Fe1 67.85(9) . . ?
C112 C111 S111 117.7(9) . . ?
C113 C112 C111 128.2(14) . . ?
C112 C113 S112 119.2(10) . . ?
C121 P101 C131 99.1(3) . . ?
C121 P101 C114 102.6(4) . . ?
C131 P101 C114 106.8(4) . . ?
C121 P101 Fe1 115.7(3) . . ?
C131 P101 Fe1 121.0(3) . . ?
C114 P101 Fe1 109.7(3) . . ?
C114 P102 C151 105.7(4) . . ?
C114 P102 C141 102.0(4) . . ?
C151 P102 C141 101.2(3) . . ?
C114 P102 Fe2 109.9(3) . . ?
C151 P102 Fe2 119.8(3) . . ?
C141 P102 Fe2 116.2(3) . . ?
P102 C114 P101 115.8(5) . . ?
C122 C121 C126 120.0 . . ?
C122 C121 P101 122.8(5) . . ?
C126 C121 P101 117.2(5) . . ?
C121 C122 C123 120.0 . . ?
C122 C123 C124 120.0 . . ?
C125 C124 C123 120.0 . . ?
C124 C125 C126 120.0 . . ?
C125 C126 C121 120.0 . . ?
C132 C131 C136 120.0 . . ?
C132 C131 P101 120.9(4) . . ?
C136 C131 P101 118.6(4) . . ?
C131 C132 C133 120.0 . . ?
C134 C133 C132 120.0 . . ?
C133 C134 C135 120.0 . . ?
C134 C135 C136 120.0 . . ?
C135 C136 C131 120.0 . . ?
C142 C141 C146 120.0 . . ?
C142 C141 P102 116.4(4) . . ?
C146 C141 P102 123.6(4) . . ?
C141 C142 C143 120.0 . . ?
C142 C143 C144 120.0 . . ?
C145 C144 C143 120.0 . . ?
C146 C145 C144 120.0 . . ?
C145 C146 C141 120.0 . . ?
C152 C151 C156 120.0 . . ?
C152 C151 P102 117.6(4) . . ?
C156 C151 P102 121.9(4) . . ?
C153 C152 C151 120.0 . . ?
C152 C153 C154 120.0 . . ?
C155 C154 C153 120.0 . . ?
C156 C155 C154 120.0 . . ?
C155 C156 C151 120.0 . . ?
C202 Fe3 C201 98.2(5) . . ?
C202 Fe3 P201 92.9(3) . . ?
C201 Fe3 P201 101.7(3) . . ?
C202 Fe3 S211 155.0(4) . . ?
C201 Fe3 S211 106.8(3) . . ?
P201 Fe3 S211 83.71(12) . . ?
C202 Fe3 S212 87.9(3) . . ?
C201 Fe3 S212 104.4(3) . . ?
P201 Fe3 S212 153.50(11) . . ?
S211 Fe3 S212 84.41(13) . . ?
C202 Fe3 Fe3 100.3(3) . 8_565 ?
C201 Fe3 Fe3 152.2(3) . 8_565 ?
P201 Fe3 Fe3 97.97(7) . 8_565 ?
S211 Fe3 Fe3 56.00(7) . 8_565 ?
S212 Fe3 Fe3 55.95(6) . 8_565 ?
O201 C201 Fe3 174.7(10) . . ?
O202 C202 Fe3 178.9(11) . . ?
C211 S211 Fe3 113.6(4) . . ?
C211 S211 Fe3 113.6(4) . 8_565 ?
Fe3 S211 Fe3 67.99(13) . 8_565 ?
C213 S212 Fe3 113.0(5) . 8_565 ?
C213 S212 Fe3 113.0(5) . . ?
Fe3 S212 Fe3 68.10(13) 8_565 . ?
C212 C211 C212 42.4(14) . 8_565 ?
C212 C211 S211 116.5(11) . . ?
C212 C211 S211 116.5(11) 8_565 . ?
C212 C212 C213 68.3(7) 8_565 . ?
C212 C212 C211 68.8(7) 8_565 . ?
C213 C212 C211 119.3(15) . . ?
C212 C213 C212 43.4(15) 8_565 . ?
C212 C213 S212 117.7(13) 8_565 . ?
C212 C213 S212 117.7(13) . . ?
C231 P201 C221 101.9(3) . . ?
C231 P201 C214 105.5(5) . . ?
C221 P201 C214 100.7(5) . . ?
C231 P201 Fe3 118.0(3) . . ?
C221 P201 Fe3 117.3(2) . . ?
C214 P201 Fe3 111.4(4) . . ?
P201 C214 P201 116.5(8) 8_565 . ?
C222 C221 C226 120.0 . . ?
C222 C221 P201 119.1(4) . . ?
C226 C221 P201 120.9(4) . . ?
C223 C222 C221 120.0 . . ?
C222 C223 C224 120.0 . . ?
C223 C224 C225 120.0 . . ?
C226 C225 C224 120.0 . . ?
C225 C226 C221 120.0 . . ?
C232 C231 C236 120.0 . . ?
C232 C231 P201 119.6(4) . . ?
C236 C231 P201 120.1(4) . . ?
C231 C232 C233 120.0 . . ?
C234 C233 C232 120.0 . . ?
C233 C234 C235 120.0 . . ?
C236 C235 C234 120.0 . . ?
C235 C236 C231 120.0 . . ?
C302 Fe4 C301 99.1(5) . . ?
C302 Fe4 P301 90.3(4) . . ?
C301 Fe4 P301 102.5(3) . . ?
C302 Fe4 S312 88.6(4) . . ?
C301 Fe4 S312 104.8(3) . . ?
P301 Fe4 S312 152.59(11) . . ?
C302 Fe4 S311 155.9(4) . . ?
C301 Fe4 S311 105.0(4) . . ?
P301 Fe4 S311 85.54(12) . . ?
S312 Fe4 S311 84.34(13) . . ?
C302 Fe4 Fe4 101.1(3) . 8_565 ?
C301 Fe4 Fe4 151.4(4) . 8_565 ?
P301 Fe4 Fe4 97.47(7) . 8_565 ?
S312 Fe4 Fe4 56.01(6) . 8_565 ?
S311 Fe4 Fe4 56.12(6) . 8_565 ?
O301 C301 Fe4 178.4(11) . . ?
O302 C302 Fe4 178.8(11) . . ?
C311 S311 Fe4 114.1(4) . 8_565 ?
C311 S311 Fe4 114.1(4) . . ?
Fe4 S311 Fe4 67.75(13) 8_565 . ?
C313 S312 Fe4 114.1(5) . . ?
C313 S312 Fe4 114.1(5) . 8_565 ?
Fe4 S312 Fe4 67.98(13) . 8_565 ?
C312 C311 C312 38.5(13) 8_565 . ?
C312 C311 S311 114.6(11) 8_565 . ?
C312 C311 S311 114.6(11) . . ?
C312 C312 C313 70.1(7) 8_565 . ?
C312 C312 C311 70.8(7) 8_565 . ?
C313 C312 C311 125.1(15) . . ?
C312 C313 C312 39.9(14) . 8_565 ?
C312 C313 S312 114.4(12) . . ?
C312 C313 S312 114.4(12) 8_565 . ?
C321 P301 C314 107.1(5) . . ?
C321 P301 C331 99.9(3) . . ?
C314 P301 C331 102.6(4) . . ?
C321 P301 Fe4 119.4(3) . . ?
C314 P301 Fe4 109.3(4) . . ?
C331 P301 Fe4 116.8(2) . . ?
P301 C314 P301 116.4(7) 8_565 . ?
C322 C321 C326 120.0 . . ?
C322 C321 P301 119.6(5) . . ?
C326 C321 P301 120.2(5) . . ?
C321 C322 C323 120.0 . . ?
C324 C323 C322 120.0 . . ?
C325 C324 C323 120.0 . . ?
C324 C325 C326 120.0 . . ?
C325 C326 C321 120.0 . . ?
C332 C331 C336 120.0 . . ?
C332 C331 P301 115.7(4) . . ?
C336 C331 P301 124.3(4) . . ?
C331 C332 C333 120.0 . . ?
C332 C333 C334 120.0 . . ?
C335 C334 C333 120.0 . . ?
C336 C335 C334 120.0 . . ?
C335 C336 C331 120.0 . . ?
X9 X1 X9 30(3) . 8_565 ?
X9 X1 X3 65.1(9) . . ?
X9 X1 X3 65.1(9) 8_565 . ?
X7 X2 X6 71.1(12) . . ?
X5 X4 X8 59.9(12) . . ?
X8 X5 X4 58.5(11) . . ?
X5 X8 X4 61.6(14) . . ?
X9 X9 X1 74.9(13) 8_565 . ?

loop_
_geom_bond_atom_site_label_1
_geom_bond_atom_site_label_2
_geom_bond_distance
_geom_bond_site_symmetry_2
_geom_bond_publ_flag
Fe1 C102 1.767(11) . ?
Fe1 C101 1.760(11) . ?
Fe1 P101 2.220(3) . ?
Fe1 S111 2.255(3) . ?
Fe1 S112 2.252(3) . ?
Fe1 Fe2 2.5154(18) . ?
Fe2 C103 1.740(10) . ?
Fe2 C104 1.752(11) . ?
Fe2 P102 2.219(3) . ?
Fe2 S112 2.255(3) . ?
Fe2 S111 2.256(3) . ?
C101 O101 1.148(11) . ?
C102 O102 1.156(11) . ?
C103 O103 1.157(10) . ?
C104 O104 1.147(11) . ?
S111 C111 1.816(9) . ?
S112 C113 1.800(10) . ?
C111 C112 1.447(13) . ?
C112 C113 1.427(13) . ?
P101 C121 1.825(7) . ?
P101 C131 1.843(6) . ?
P101 C114 1.838(9) . ?
P102 C114 1.826(9) . ?
P102 C151 1.839(6) . ?
P102 C141 1.842(6) . ?
C121 C122 1.3900 . ?
C121 C126 1.3900 . ?
C122 C123 1.3900 . ?
C123 C124 1.3900 . ?
C124 C125 1.3900 . ?
C125 C126 1.3900 . ?
C131 C132 1.3900 . ?
C131 C136 1.3900 . ?
C132 C133 1.3900 . ?
C133 C134 1.3900 . ?
C134 C135 1.3900 . ?
C135 C136 1.3900 . ?
C141 C142 1.3900 . ?
C141 C146 1.3900 . ?
C142 C143 1.3900 . ?
C143 C144 1.3900 . ?
C144 C145 1.3900 . ?
C145 C146 1.3900 . ?
C151 C152 1.3900 . ?
C151 C156 1.3900 . ?
C152 C153 1.3900 . ?
C153 C154 1.3900 . ?
C154 C155 1.3900 . ?
C155 C156 1.3900 . ?
Fe3 C202 1.785(12) . ?
Fe3 C201 1.793(11) . ?
Fe3 P201 2.223(3) . ?
Fe3 S211 2.255(3) . ?
Fe3 S212 2.252(3) . ?
Fe3 Fe3 2.522(3) 8_565 ?
C201 O201 1.141(11) . ?
C202 O202 1.147(11) . ?
S211 C211 1.833(13) . ?
S211 Fe3 2.255(3) 8_565 ?
S212 C213 1.838(14) . ?
S212 Fe3 2.252(3) 8_565 ?
C211 C212 1.500(15) . ?
C211 C212 1.500(15) 8_565 ?
C212 C212 1.08(4) 8_565 ?
C212 C213 1.465(16) . ?
C213 C212 1.465(16) 8_565 ?
P201 C231 1.829(6) . ?
P201 C221 1.844(6) . ?
P201 C214 1.845(8) . ?
C214 P201 1.845(8) 8_565 ?
C221 C222 1.3900 . ?
C221 C226 1.3900 . ?
C222 C223 1.3900 . ?
C223 C224 1.3900 . ?
C224 C225 1.3900 . ?
C225 C226 1.3900 . ?
C231 C232 1.3900 . ?
C231 C236 1.3900 . ?
C232 C233 1.3900 . ?
C233 C234 1.3900 . ?
C234 C235 1.3900 . ?
C235 C236 1.3900 . ?
Fe4 C302 1.760(11) . ?
Fe4 C301 1.772(11) . ?
Fe4 P301 2.228(3) . ?
Fe4 S312 2.251(3) . ?
Fe4 S311 2.258(3) . ?
Fe4 Fe4 2.517(3) 8_565 ?
C301 O301 1.155(11) . ?
C302 O302 1.148(11) . ?
S311 C311 1.842(13) . ?
S311 Fe4 2.258(3) 8_565 ?
S312 C313 1.869(14) . ?
S312 Fe4 2.251(3) 8_565 ?
C311 C312 1.492(15) 8_565 ?
C311 C312 1.492(15) . ?
C312 C312 0.98(3) 8_565 ?
C312 C313 1.441(15) . ?
C313 C312 1.441(15) 8_565 ?
P301 C321 1.790(6) . ?
P301 C314 1.822(7) . ?
P301 C331 1.839(6) . ?
C314 P301 1.822(7) 8_565 ?
C321 C322 1.3900 . ?
C321 C326 1.3900 . ?
C322 C323 1.3900 . ?
C323 C324 1.3900 . ?
C324 C325 1.3900 . ?
C325 C326 1.3900 . ?
C331 C332 1.3900 . ?
C331 C336 1.3900 . ?
C332 C333 1.3900 . ?
C333 C334 1.3900 . ?
C334 C335 1.3900 . ?
C335 C336 1.3900 . ?
X1 X9 2.34(3) . ?
X1 X9 2.34(3) 8_565 ?
X1 X3 2.36(3) . ?
X2 X7 1.90(3) . ?
X2 X6 2.34(4) . ?
X4 X5 2.27(3) . ?
X4 X8 2.20(4) . ?
X5 X8 2.23(4) . ?
X9 X9 1.21(11) 8_565 ?
